data_4512396
loop_
_publ_author_name
'Kim, Hyun Jee'
'Park, In-Hyeok'
'Lee, Ji-Eun'
'Park, Ki-Min'
'Lee, Shim Sung'

_publ_section_title
;
 Supramolecular Silver(I), Copper(I), and Mercury(II) Complexes with
 Thiamacrocycles Exhibiting Different Types of Endo- or Exocoordination
 Modes: From Monomer and Dimer to One-Dimensional and Two-Dimensional
 Polymers
;
_journal_issue 12
_journal_name_full 'Crystal Growth &amp; Design'
_journal_page_first 6269
_journal_paper_doi 10.1021/cg500966z
_journal_volume 14
_journal_year 2014
_chemical_formula_sum 'C21 H26 Hg I2 O2 S3'
_chemical_formula_weight 860.99
_chemical_name_systematic
; 
 ? 
;
_space_group_IT_number 14
_symmetry_cell_setting monoclinic
_symmetry_space_group_name_Hall '-P 2yn'
_symmetry_space_group_name_H-M 'P 1 21/n 1'
_atom_sites_solution_hydrogens geom
_atom_sites_solution_primary direct
_atom_sites_solution_secondary difmap
_audit_creation_method SHELXTL
_cell_angle_alpha 90.00
_cell_angle_beta 92.2010(10)
_cell_angle_gamma 90.00
_cell_formula_units_Z 4
_cell_length_a 18.1835(8)
_cell_length_b 7.6700(3)
_cell_length_c 18.3764(8)
_cell_measurement_reflns_used 6091
_cell_measurement_temperature 173(2)
_cell_measurement_theta_max 28.14
_cell_measurement_theta_min 2.22
_cell_volume 2561.02(19)
_computing_cell_refinement 'Bruker SMART'
_computing_data_collection 'Bruker SMART'
_computing_data_reduction 'Bruker SAINT'
_computing_molecular_graphics 'Bruker SHELXTL'
_computing_publication_material 'Bruker SHELXTL'
_computing_structure_refinement 'Bruker SHELXTL'
_computing_structure_solution 'Bruker SHELXTL'
_diffrn_ambient_temperature 173(2)
_diffrn_measured_fraction_theta_full 0.986
_diffrn_measured_fraction_theta_max 0.986
_diffrn_measurement_device_type 'CCD area detector'
_diffrn_measurement_method 'phi and omega scans'
_diffrn_radiation_monochromator graphite
_diffrn_radiation_source 'fine-focus sealed tube'
_diffrn_radiation_type MoK\a
_diffrn_radiation_wavelength 0.71073
_diffrn_reflns_av_R_equivalents 0.0374
_diffrn_reflns_av_sigmaI/netI 0.0469
_diffrn_reflns_limit_h_max 23
_diffrn_reflns_limit_h_min -22
_diffrn_reflns_limit_k_max 9
_diffrn_reflns_limit_k_min -9
_diffrn_reflns_limit_l_max 19
_diffrn_reflns_limit_l_min -23
_diffrn_reflns_number 14900
_diffrn_reflns_theta_full 27.00
_diffrn_reflns_theta_max 27.00
_diffrn_reflns_theta_min 2.24
_exptl_absorpt_coefficient_mu 8.681
_exptl_absorpt_correction_T_max 0.6707
_exptl_absorpt_correction_T_min 0.1288
_exptl_absorpt_correction_type 'empirical (SADABS)'
_exptl_crystal_colour colorless
_exptl_crystal_density_diffrn 2.233
_exptl_crystal_density_method 'not measured'
_exptl_crystal_description niddle
_exptl_crystal_F_000 1608
_exptl_crystal_size_max 0.40
_exptl_crystal_size_mid 0.10
_exptl_crystal_size_min 0.05
_refine_diff_density_max 1.970
_refine_diff_density_min -1.772
_refine_diff_density_rms 0.162
_refine_ls_extinction_method none
_refine_ls_goodness_of_fit_ref 1.030
_refine_ls_hydrogen_treatment constr
_refine_ls_matrix_type full
_refine_ls_number_parameters 272
_refine_ls_number_reflns 5517
_refine_ls_number_restraints 0
_refine_ls_restrained_S_all 1.030
_refine_ls_R_factor_all 0.0584
_refine_ls_R_factor_gt 0.0391
_refine_ls_shift/su_max 0.001
_refine_ls_shift/su_mean 0.000
_refine_ls_structure_factor_coef Fsqd
_refine_ls_weighting_details 'calc w=1/[\s^2^(Fo^2^)+(0.0316P)^2^+15.8693P] where P=(Fo^2^+2Fc^2^)/3'
_refine_ls_weighting_scheme calc
_refine_ls_wR_factor_gt 0.0867
_refine_ls_wR_factor_ref 0.0964
_reflns_number_gt 4271
_reflns_number_total 5517
_reflns_threshold_expression >2sigma(I)
_cod_data_source_file cg500966z_si_002.cif
_cod_data_source_block 10
_cod_depositor_comments
;
The following automatic conversions were performed:

'_symmetry_cell_setting' value 'Monoclinic' changed to 'monoclinic'
according to
/home/saulius/struct/COD-crude-data--automatic-downloads/rss-feeds/ACS/lib/dictionaries/cif_core.dic
dictionary named 'cif_core.dic' version 2.4.2 from 2011-04-26.

Automatic conversion script
Id: cif_fix_values 2935 2014-11-11 08:27:57Z andrius 

 Adding full bibliography for 4512387--4512397.cif.
;
_cod_original_sg_symbol_H-M P2(1)/n
_cod_database_code 4512396

loop_
_symmetry_equiv_pos_as_xyz
'x, y, z'
'-x+1/2, y+1/2, -z+1/2'
'-x, -y, -z'
'x-1/2, -y-1/2, z-1/2'

loop_
_atom_site_label
_atom_site_type_symbol
_atom_site_fract_x
_atom_site_fract_y
_atom_site_fract_z
_atom_site_U_iso_or_equiv
_atom_site_adp_type
_atom_site_occupancy
_atom_site_symmetry_multiplicity
_atom_site_calc_flag
_atom_site_refinement_flags
_atom_site_disorder_assembly
_atom_site_disorder_group
Hg1 Hg 0.896295(15) 0.80614(4) 0.064775(17) 0.03646(10) Uani 1 1 d . A .
I1 I 0.76158(3) 0.91885(7) 0.02516(4) 0.05295(17) Uani 1 1 d . . .
I2 I 1.01701(3) 0.95539(7) 0.12154(3) 0.04776(16) Uani 1 1 d . . .
S1 S 0.92091(9) 0.5614(2) -0.04008(10) 0.0312(4) Uani 1 1 d . A .
S2 S 0.86396(18) 0.5003(3) 0.13540(15) 0.0709(8) Uani 1 1 d . . .
S3 S 0.65701(14) 0.4144(3) 0.24608(13) 0.0567(6) Uani 1 1 d . A .
O1 O 0.7395(2) 0.3873(6) -0.1220(3) 0.0313(11) Uani 1 1 d . A .
O2 O 0.5857(3) 0.4800(6) 0.0331(3) 0.0362(11) Uani 1 1 d . . .
C1 C 0.6732(4) 0.2860(10) -0.1286(4) 0.0362(17) Uani 1 1 d . . .
H1A H 0.6853 0.1621 -0.1375 0.043 Uiso 1 1 calc R . .
H1B H 0.6418 0.3289 -0.1699 0.043 Uiso 1 1 calc R . .
C2 C 0.6332(4) 0.3031(9) -0.0585(4) 0.0344(16) Uani 1 1 d . . .
H2A H 0.5879 0.2313 -0.0621 0.041 Uiso 1 1 calc R . .
H2B H 0.6648 0.2553 -0.0182 0.041 Uiso 1 1 calc R . .
C3 C 0.6122(4) 0.4873(10) -0.0396(4) 0.0328(16) Uani 1 1 d . . .
H3A H 0.6554 0.5655 -0.0415 0.039 Uiso 1 1 calc R . .
H3B H 0.5733 0.5310 -0.0741 0.039 Uiso 1 1 calc R . .
C4 C 0.5766(4) 0.6305(9) 0.0714(4) 0.0310(15) Uani 1 1 d . . .
C5 C 0.5708(4) 0.7951(9) 0.0383(4) 0.0341(16) Uani 1 1 d . . .
H5A H 0.5719 0.8057 -0.0131 0.041 Uiso 1 1 calc R . .
C6 C 0.5636(4) 0.9415(10) 0.0811(4) 0.0400(18) Uani 1 1 d . . .
H6A H 0.5601 1.0532 0.0588 0.048 Uiso 1 1 calc R . .
C7 C 0.5613(5) 0.9274(10) 0.1558(5) 0.048(2) Uani 1 1 d . . .
H7A H 0.5569 1.0283 0.1853 0.057 Uiso 1 1 calc R . .
C8 C 0.5657(5) 0.7621(10) 0.1873(4) 0.0440(19) Uani 1 1 d . . .
H8A H 0.5634 0.7517 0.2387 0.053 Uiso 1 1 calc R . .
C9 C 0.5731(4) 0.6143(9) 0.1465(4) 0.0343(16) Uani 1 1 d . . .
C10 C 0.5798(5) 0.4368(9) 0.1826(4) 0.0434(19) Uani 1 1 d . . .
H10A H 0.5838 0.3472 0.1442 0.052 Uiso 1 1 calc R . .
H10B H 0.5341 0.4133 0.2085 0.052 Uiso 1 1 calc R . .
C11 C 0.7323(7) 0.3782(17) 0.1908(8) 0.099(4) Uani 1 1 d . . .
H11A H 0.7689 0.3057 0.2183 0.118 Uiso 1 1 calc R A .
H11B H 0.7151 0.3108 0.1475 0.118 Uiso 1 1 calc R . .
C12 C 0.7670(7) 0.5277(14) 0.1675(6) 0.074(3) Uani 1 1 d . A .
H12A H 0.7683 0.6129 0.2080 0.089 Uiso 1 1 calc R . .
H12B H 0.7365 0.5789 0.1271 0.089 Uiso 1 1 calc R . .
C13 C 0.8237(7) 0.3937(15) 0.0446(7) 0.034(3) Uani 0.609(18) 1 d P A 1
H13A H 0.8022 0.2784 0.0554 0.041 Uiso 0.609(18) 1 calc PR A 1
H13B H 0.7842 0.4685 0.0230 0.041 Uiso 0.609(18) 1 calc PR A 1
C13' C 0.8822(10) 0.343(2) 0.0783(9) 0.033(5) Uani 0.391(18) 1 d P A 2
H13C H 0.9330 0.3029 0.0900 0.040 Uiso 0.391(18) 1 calc PR A 2
H13D H 0.8491 0.2443 0.0888 0.040 Uiso 0.391(18) 1 calc PR A 2
C14 C 0.8763(7) 0.3754(12) -0.0017(5) 0.078(4) Uani 1 1 d . . .
H14A H 0.8558 0.3055 -0.0430 0.093 Uiso 1 1 calc R A 1
H14B H 0.9152 0.3038 0.0227 0.093 Uiso 1 1 calc R A 1
C15 C 0.8550(4) 0.6247(9) -0.1123(4) 0.0284(14) Uani 1 1 d . . .
H15A H 0.8062 0.6421 -0.0913 0.034 Uiso 1 1 calc R A .
H15B H 0.8705 0.7372 -0.1332 0.034 Uiso 1 1 calc R . .
C16 C 0.8481(4) 0.4910(8) -0.1723(4) 0.0266(14) Uani 1 1 d . A .
C17 C 0.8989(4) 0.4852(10) -0.2265(4) 0.0324(16) Uani 1 1 d . . .
H17A H 0.9400 0.5619 -0.2238 0.039 Uiso 1 1 calc R A .
C18 C 0.8915(4) 0.3706(11) -0.2847(4) 0.0420(18) Uani 1 1 d . A .
H18A H 0.9274 0.3679 -0.3209 0.050 Uiso 1 1 calc R . .
C19 C 0.8317(4) 0.2606(11) -0.2895(4) 0.0436(19) Uani 1 1 d . . .
H19A H 0.8254 0.1839 -0.3298 0.052 Uiso 1 1 calc R A .
C20 C 0.7803(4) 0.2618(10) -0.2349(4) 0.0375(17) Uani 1 1 d . A .
H20A H 0.7398 0.1834 -0.2378 0.045 Uiso 1 1 calc R . .
C21 C 0.7877(3) 0.3761(9) -0.1768(4) 0.0280(14) Uani 1 1 d . . .

loop_
_atom_site_aniso_label
_atom_site_aniso_U_11
_atom_site_aniso_U_22
_atom_site_aniso_U_33
_atom_site_aniso_U_23
_atom_site_aniso_U_13
_atom_site_aniso_U_12
Hg1 0.03089(15) 0.02954(15) 0.04851(19) -0.00705(12) -0.00440(12) -0.00425(11)
I1 0.0348(3) 0.0311(3) 0.0922(5) -0.0079(3) -0.0080(3) 0.0074(2)
I2 0.0495(3) 0.0511(3) 0.0421(3) -0.0042(2) -0.0058(2) -0.0261(2)
S1 0.0321(9) 0.0272(8) 0.0335(10) -0.0012(7) -0.0095(7) 0.0008(7)
S2 0.117(2) 0.0369(12) 0.0624(16) 0.0099(11) 0.0530(16) -0.0008(13)
S3 0.0671(15) 0.0529(13) 0.0501(14) 0.0103(11) 0.0019(11) 0.0157(11)
O1 0.022(2) 0.040(3) 0.032(3) -0.012(2) 0.007(2) -0.010(2)
O2 0.044(3) 0.033(3) 0.032(3) 0.003(2) 0.012(2) -0.005(2)
C1 0.028(4) 0.042(4) 0.039(4) -0.011(3) 0.001(3) -0.010(3)
C2 0.029(3) 0.040(4) 0.034(4) -0.004(3) 0.005(3) -0.007(3)
C3 0.025(3) 0.046(4) 0.028(4) 0.003(3) 0.005(3) -0.002(3)
C4 0.024(3) 0.030(3) 0.039(4) 0.000(3) 0.005(3) 0.002(3)
C5 0.025(3) 0.040(4) 0.038(4) 0.010(3) 0.007(3) 0.001(3)
C6 0.038(4) 0.031(4) 0.051(5) 0.012(3) 0.012(4) 0.009(3)
C7 0.057(5) 0.035(4) 0.052(5) 0.001(4) 0.020(4) 0.009(4)
C8 0.069(6) 0.035(4) 0.030(4) 0.000(3) 0.018(4) 0.005(4)
C9 0.044(4) 0.033(4) 0.027(4) 0.001(3) 0.008(3) 0.001(3)
C10 0.063(5) 0.030(4) 0.038(5) 0.005(3) 0.012(4) -0.008(4)
C11 0.099(10) 0.077(8) 0.123(11) -0.001(8) 0.060(9) 0.004(7)
C12 0.110(9) 0.058(6) 0.056(6) 0.000(5) 0.028(6) 0.015(6)
C13 0.033(7) 0.025(6) 0.044(8) -0.002(5) 0.000(6) -0.005(5)
C13' 0.040(11) 0.033(10) 0.026(10) 0.000(7) 0.004(8) -0.016(8)
C14 0.143(11) 0.041(5) 0.046(6) 0.017(4) -0.045(7) -0.043(6)
C15 0.029(3) 0.028(3) 0.028(4) 0.004(3) -0.006(3) 0.000(3)
C16 0.027(3) 0.028(3) 0.025(4) 0.002(3) -0.006(3) -0.001(3)
C17 0.025(3) 0.040(4) 0.032(4) 0.006(3) 0.004(3) 0.001(3)
C18 0.036(4) 0.059(5) 0.032(4) 0.000(4) 0.011(3) 0.007(4)
C19 0.043(4) 0.054(5) 0.034(4) -0.010(4) 0.002(3) 0.000(4)
C20 0.030(4) 0.045(4) 0.038(4) -0.012(3) -0.002(3) -0.004(3)
C21 0.022(3) 0.030(3) 0.031(4) 0.001(3) -0.004(3) -0.001(3)

loop_
_atom_type_symbol
_atom_type_description
_atom_type_scat_dispersion_real
_atom_type_scat_dispersion_imag
_atom_type_scat_source
C C 0.0033 0.0016 'International Tables Vol C Tables 4.2.6.8 and 6.1.1.4'
H H 0.0000 0.0000 'International Tables Vol C Tables 4.2.6.8 and 6.1.1.4'
O O 0.0106 0.0060 'International Tables Vol C Tables 4.2.6.8 and 6.1.1.4'
S S 0.1246 0.1234 'International Tables Vol C Tables 4.2.6.8 and 6.1.1.4'
I I -0.4742 1.8119 'International Tables Vol C Tables 4.2.6.8 and 6.1.1.4'
Hg Hg -2.3894 9.2266 'International Tables Vol C Tables 4.2.6.8 and 6.1.1.4'

loop_
_geom_angle_atom_site_label_1
_geom_angle_atom_site_label_2
_geom_angle_atom_site_label_3
_geom_angle
I2 Hg1 I1 134.70(2)
I2 Hg1 S1 114.66(4)
I1 Hg1 S1 101.70(4)
I2 Hg1 S2 111.74(7)
I1 Hg1 S2 101.18(7)
S1 Hg1 S2 77.96(6)
C14 S1 C15 101.7(4)
C14 S1 Hg1 100.3(4)
C15 S1 Hg1 102.1(2)
C13' S2 C12 119.6(7)
C13' S2 C13 39.9(7)
C12 S2 C13 89.4(5)
C13' S2 Hg1 105.8(6)
C12 S2 Hg1 105.7(3)
C13 S2 Hg1 91.9(4)
C11 S3 C10 104.2(6)
C21 O1 C1 117.8(5)
C4 O2 C3 119.8(5)
O1 C1 C2 108.2(5)
C3 C2 C1 114.4(6)
O2 C3 C2 105.9(6)
O2 C4 C9 116.6(6)
O2 C4 C5 123.2(6)
C9 C4 C5 120.3(7)
C6 C5 C4 119.6(7)
C5 C6 C7 120.7(7)
C6 C7 C8 118.7(7)
C9 C8 C7 122.1(7)
C8 C9 C4 118.6(7)
C8 C9 C10 120.8(7)
C4 C9 C10 120.5(6)
C9 C10 S3 114.6(5)
C12 C11 S3 115.0(9)
C11 C12 S2 116.5(8)
C14 C13 S2 109.7(8)
C14 C13' S2 119.9(13)
C13 C14 C13' 53.5(10)
C13 C14 S1 121.4(9)
C13' C14 S1 120.2(8)
C16 C15 S1 112.7(4)
C17 C16 C21 118.5(6)
C17 C16 C15 120.6(6)
C21 C16 C15 120.8(6)
C16 C17 C18 121.8(7)
C19 C18 C17 119.4(7)
C18 C19 C20 119.9(7)
C21 C20 C19 120.6(7)
O1 C21 C20 124.3(6)
O1 C21 C16 116.1(6)
C20 C21 C16 119.6(7)

loop_
_geom_bond_atom_site_label_1
_geom_bond_atom_site_label_2
_geom_bond_distance
Hg1 I2 2.6535(5)
Hg1 I1 2.6722(6)
Hg1 S1 2.7392(18)
Hg1 S2 2.755(2)
S1 C14 1.798(9)
S1 C15 1.819(6)
S2 C13' 1.642(18)
S2 C12 1.893(12)
S2 C13 1.974(12)
S3 C11 1.757(12)
S3 C10 1.799(9)
O1 C21 1.363(8)
O1 C1 1.435(8)
O2 C4 1.364(8)
O2 C3 1.439(8)
C1 C2 1.510(10)
C2 C3 1.507(10)
C4 C9 1.391(10)
C4 C5 1.404(10)
C5 C6 1.379(11)
C6 C7 1.380(12)
C7 C8 1.394(11)
C8 C9 1.368(10)
C9 C10 1.517(10)
C11 C12 1.384(15)
C13 C14 1.312(16)
C13' C14 1.491(19)
C15 C16 1.507(9)
C16 C17 1.386(10)
C16 C21 1.408(9)
C17 C18 1.386(11)
C18 C19 1.377(11)
C19 C20 1.396(11)
C20 C21 1.385(10)
